data_2005193
loop_
_publ_author_name
'Husebye, S.'
'Engebretsen, T.'
'Rudd, M. D.'
'Lindeman, S. V.'

_publ_section_title
;
 Bromobis(diethyldithiocarbamato)(4-methoxyphenyl)tellurium(IV)
;
_journal_issue 8
_journal_name_full 'Acta Crystallographica Section C'
_journal_page_first 2022
_journal_page_last 2024
_journal_paper_doi 10.1107/S010827019600234X
_journal_volume 52
_journal_year 1996
_chemical_formula_sum 'C17 H27 Br N2 O S4 Te'
_chemical_formula_weight 611.16
_chemical_melting_point 187
_chemical_name_systematic
;
 Bromobis(diethyldithiocarbamato)-4-methoxyphenyltellurium(IV)
;
_space_group_IT_number 14
_symmetry_cell_setting monoclinic
_symmetry_space_group_name_Hall '-P 2yn'
_symmetry_space_group_name_H-M 'P 1 21/n 1'
_audit_creation_method SHELXL
_cell_angle_alpha 90
_cell_angle_beta 91.21(3)
_cell_angle_gamma 90
_cell_formula_units_Z 4
_cell_length_a 9.977(2)
_cell_length_b 14.009(3)
_cell_length_c 16.462(3)
_cell_measurement_reflns_used 25
_cell_measurement_temperature 103(2)
_cell_measurement_theta_max 12.6
_cell_measurement_theta_min 11.4
_cell_volume 2300.3(8)
_computing_structure_refinement 'SHELXL-93 (Sheldrick, 1993)'
_computing_structure_solution 'SHELXS-86 (Sheldrick, 1990)'
_diffrn_ambient_temperature 103(2)
_diffrn_measurement_device 'Enraf-Nonius CAD4'
_diffrn_measurement_method \w/2\q
_diffrn_radiation_monochromator graphite
_diffrn_radiation_source 'fine-focus sealed tube'
_diffrn_radiation_type MoK\a
_diffrn_radiation_wavelength 0.71069
_diffrn_reflns_av_R_equivalents 0.0208
_diffrn_reflns_av_sigmaI/netI 0.0128
_diffrn_reflns_limit_h_max 12
_diffrn_reflns_limit_h_min 0
_diffrn_reflns_limit_k_max 17
_diffrn_reflns_limit_k_min 0
_diffrn_reflns_limit_l_max 20
_diffrn_reflns_limit_l_min -20
_diffrn_reflns_number 4668
_diffrn_reflns_theta_max 25.97
_diffrn_reflns_theta_min 2.41
_diffrn_standards_decay_% 3.4
_diffrn_standards_interval_time 7200
_diffrn_standards_number 3
_exptl_absorpt_coefficient_mu 3.403
_exptl_absorpt_correction_T_max 0.421
_exptl_absorpt_correction_T_min 0.286
_exptl_absorpt_correction_type 'empirical (psi-scan)'
_exptl_crystal_colour orange-yellow
_exptl_crystal_density_diffrn 1.765
_exptl_crystal_description prism
_exptl_crystal_F_000 1208
_exptl_crystal_size_max 0.15
_exptl_crystal_size_mid 0.12
_exptl_crystal_size_min 0.09
_refine_diff_density_max 1.870
_refine_diff_density_min -1.335
_refine_ls_extinction_method none
_refine_ls_goodness_of_fit_all 1.028
_refine_ls_goodness_of_fit_obs 1.050
_refine_ls_hydrogen_treatment refall
_refine_ls_matrix_type full
_refine_ls_number_parameters 343
_refine_ls_number_reflns 4446
_refine_ls_number_restraints 0
_refine_ls_restrained_S_all 1.165
_refine_ls_restrained_S_obs 1.050
_refine_ls_R_factor_all 0.0333
_refine_ls_R_factor_obs 0.0278
_refine_ls_shift/esd_max 0.017
_refine_ls_shift/esd_mean 0.001
_refine_ls_structure_factor_coef Fsqd
_refine_ls_weighting_details 'w=1/[\s^2^(F~o~^2^)+(0.0622P)^2^+1.3800P] where P=(F~o~^2^+2F~c~^2^)/3'
_refine_ls_weighting_scheme calc
_refine_ls_wR_factor_all 0.0880
_refine_ls_wR_factor_obs 0.0748
_reflns_number_observed 3988
_reflns_number_total 4456
_reflns_observed_criterion >2sigma(I)
_cod_data_source_file ab1340.cif
_cod_data_source_block tebr
_cod_depositor_comments
;
The following automatic conversions were performed:

'_refine_ls_weighting_scheme' value 'calc
w=1/[\s^2^(F~o~^2^)+(0.0622P)^2^+1.3800P] where
P=(F~o~^2^+2F~c~^2^)/3' was changed to 'calc'. New tag
'_refine_ls_weighting_details' was created. The value of the new tag
was set to 'w=1/[\s^2^(F~o~^2^)+(0.0622P)^2^+1.3800P] where
P=(F~o~^2^+2F~c~^2^)/3'.

Automatic conversion script
Id: cif_fix_values 3143 2015-03-26 13:38:13Z robertas 
;
_cod_original_sg_symbol_H-M 'P 21/n'
_cod_database_code 2005193

loop_
_symmetry_equiv_pos_as_xyz
'x, y, z'
'-x+1/2, y+1/2, -z+1/2'
'-x, -y, -z'
'x-1/2, -y-1/2, z-1/2'

loop_
_atom_site_aniso_label
_atom_site_aniso_U_11
_atom_site_aniso_U_22
_atom_site_aniso_U_33
_atom_site_aniso_U_12
_atom_site_aniso_U_13
_atom_site_aniso_U_23
Te1 0.01085(11) 0.01399(12) 0.01401(12) 0.00021(5) -0.00049(7) 0.00053(5)
Br1 0.0211(2) 0.01635(15) 0.0202(2) 0.00276(10) 0.00331(11) 0.00273(10)
S1 0.0171(3) 0.0150(3) 0.0216(3) 0.0001(2) -0.0050(2) 0.0006(2)
S2 0.0177(3) 0.0168(3) 0.0235(3) 0.0022(3) -0.0073(3) -0.0013(3)
S3 0.0136(3) 0.0164(3) 0.0208(3) 0.0015(2) -0.0018(2) 0.0003(2)
S4 0.0139(3) 0.0169(3) 0.0272(3) -0.0006(2) -0.0030(3) 0.0005(3)
O1 0.0375(12) 0.0215(11) 0.0178(9) -0.0013(9) 0.0090(9) -0.0012(8)
N1 0.0199(12) 0.0208(12) 0.0289(13) -0.0027(10) -0.0112(10) -0.0006(10)
N2 0.0122(11) 0.0252(12) 0.0256(12) 0.0023(9) -0.0020(9) -0.0006(10)
C1 0.0146(12) 0.0207(13) 0.0183(12) -0.0003(10) -0.0021(10) 0.0018(11)
C2 0.0196(15) 0.027(2) 0.029(2) -0.0018(13) -0.0099(12) 0.0012(13)
C3 0.027(2) 0.028(2) 0.028(2) 0.0012(13) -0.0089(12) 0.0000(13)
C4 0.036(2) 0.027(2) 0.040(2) -0.0068(14) -0.0134(15) 0.0009(14)
C5 0.053(3) 0.039(2) 0.050(2) 0.005(2) 0.006(2) 0.002(2)
C6 0.0139(13) 0.0201(14) 0.0184(12) 0.0002(10) 0.0007(10) 0.0004(10)
C7 0.0125(14) 0.032(2) 0.042(2) -0.0022(12) -0.0047(12) 0.0018(14)
C8 0.026(2) 0.041(2) 0.044(2) -0.0007(15) -0.0115(14) -0.006(2)
C9 0.0178(14) 0.029(2) 0.0278(15) 0.0067(12) -0.0028(12) 0.0051(13)
C10 0.025(2) 0.032(2) 0.041(2) 0.0098(14) 0.0024(14) 0.0031(15)
C11 0.0081(12) 0.0205(13) 0.0156(12) 0.0000(9) -0.0017(9) 0.0000(10)
C12 0.0148(12) 0.0151(13) 0.0180(12) 0.0009(10) -0.0014(10) 0.0001(11)
C13 0.0157(13) 0.0179(13) 0.0198(13) 0.0013(10) -0.0009(10) 0.0036(11)
C14 0.0155(13) 0.0229(13) 0.0140(12) 0.0019(10) -0.0009(10) -0.0006(10)
C15 0.0271(15) 0.0164(14) 0.0198(13) -0.0013(11) 0.0006(11) -0.0054(11)
C16 0.0194(13) 0.0164(13) 0.0188(12) -0.0027(10) -0.0011(10) 0.0021(11)
C17 0.041(2) 0.029(2) 0.0200(15) 0.0007(15) 0.0129(14) 0.0020(13)

loop_
_atom_site_label
_atom_site_occupancy
_atom_site_fract_x
_atom_site_fract_y
_atom_site_fract_z
_atom_site_U_iso_or_equiv
_atom_site_thermal_displace_type
_atom_site_calc_flag
_atom_site_type_symbol
Te1 1 .07929(2) .59205(1) .899581(9) .01296(8) Uani d Te
Br1 1 .10054(3) .38493(2) .92671(2) .01919(9) Uani d Br
S1 1 .19666(7) .75449(5) .93479(4) .0180(2) Uani d S
S2 1 .33051(7) .57034(5) .96452(4) .0194(2) Uani d S
S3 1 -.08252(6) .72006(5) .83570(4) .0170(1) Uani d S
S4 1 -0.14727(7) .51475(5) .83710(4) .0194(2) Uani d S
O1 1 .3343(2) .5451(2) .5549(1) .0255(5) Uani d O
N1 1 .4348(2) .7378(2) 1.0089(2) .0234(5) Uani d N
N2 1 -0.3118(2) .6481(2) .7775(2) .0210(5) Uani d N
C1 1 .3334(3) .6917(2) .9738(2) .0179(5) Uani d C
C2 1 .5496(3) .6837(2) 1.0442(2) .0256(6) Uani d C
C3 1 .5234(3) .6495(2) 1.1297(2) .0275(6) Uani d C
C4 1 .4412(4) .8424(2) 1.0148(2) .0347(8) Uani d C
C5 1 .3908(5) .8795(3) 1.0937(3) .0472(9) Uani d C
C6 1 -0.1948(3) .6289(2) .8122(2) .0175(5) Uani d C
C7 1 -0.4145(3) .5724(2) .7683(2) .0290(7) Uani d C
C8 1 -0.3981(4) .5128(3) .6925(2) .0373(8) Uani d C
C9 1 -0.3505(3) .7450(2) .7515(2) .0250(6) Uani d C
C10 1 -0.4240(3) .7986(3) .8174(2) .0329(7) Uani d C
C11 1 .1695(2) .5803(2) .7827(2) .0147(5) Uani d C
C12 1 .2157(3) .6603(2) .7418(2) .0160(5) Uani d C
C13 1 .2721(3) .6526(2) .6652(2) .0178(5) Uani d C
C14 1 .2814(3) .5628(2) .6292(2) .0175(5) Uani d C
C15 1 .2350(3) .4824(2) .6701(2) .0211(6) Uani d C
C16 1 .1798(3) .4911(2) .7464(2) .0182(5) Uani d C
C17 1 .3909(4) .6241(2) .5123(2) .0297(7) Uani d C
H2A 1 .560(3) .629(2) 1.010(2) .015(7) Uiso d H
H2B 1 .617(4) .722(3) 1.043(2) .03(1) Uiso d H
H3A 1 .613(5) .608(3) 1.146(3) .06(1) Uiso d H
H3B 1 .450(4) .616(3) 1.135(2) .027(9) Uiso d H
H3C 1 .516(4) .697(3) 1.163(2) .04(1) Uiso d H
H4A 1 .488(4) .908(3) 1.006(2) .03(1) Uiso d H
H4B 1 .388(5) .877(3) .964(3) .06(1) Uiso d H
H5A 1 .389(5) .963(4) 1.093(3) .06(1) Uiso d H
H5B 1 .454(6) .851(4) 1.138(4) .09(2) Uiso d H
H5C 1 .314(5) .852(4) 1.095(3) .06(2) Uiso d H
H7A 1 -0.403(4) .538(3) .824(2) .04(1) Uiso d H
H7B 1 -0.505(5) .609(3) .764(3) .05(1) Uiso d H
H8A 1 -0.470(4) .465(3) .682(3) .05(1) Uiso d H
H8B 1 -0.306(4) .478(3) .695(3) .04(1) Uiso d H
H8C 1 -0.406(4) .551(3) .649(3) .04(1) Uiso d H
H9A 1 -0.270(3) .780(3) .738(2) .020(8) Uiso d H
H9B 1 -0.403(4) .738(3) .704(2) .032(9) Uiso d H
H10A 1 -0.444(4) .862(3) .798(3) .05(1) Uiso d H
H10B 1 -0.365(4) .802(3) .865(2) .04(1) Uiso d H
H10C 1 -0.499(4) .765(3) .830(2) .04(1) Uiso d H
H12 1 .205(3) .714(2) .762(2) .004(6) Uiso d H
H13 1 .301(3) .708(2) .638(2) .014(7) Uiso d H
H15 1 .228(3) .426(2) .647(2) .013(7) Uiso d H
H16 1 .152(3) .440(3) .770(2) .019(8) Uiso d H
H17A 1 .410(4) .595(3) .461(3) .04(1) Uiso d H
H17B 1 .453(4) .649(3) .546(3) .04(1) Uiso d H
H17C 1 .328(4) .672(3) .499(2) .03(1) Uiso d H

loop_
_atom_type_symbol
_atom_type_description
_atom_type_scat_dispersion_real
_atom_type_scat_dispersion_imag
_atom_type_scat_source
C C 0.0033 0.0016 'International Tables Vol C Tables 4.2.6.8 and 6.1.1.4'
H H 0.0000 0.0000 'International Tables Vol C Tables 4.2.6.8 and 6.1.1.4'
N N 0.0061 0.0033 'International Tables Vol C Tables 4.2.6.8 and 6.1.1.4'
O O 0.0106 0.0060 'International Tables Vol C Tables 4.2.6.8 and 6.1.1.4'
S S 0.1246 0.1234 'International Tables Vol C Tables 4.2.6.8 and 6.1.1.4'
Br Br -0.2901 2.4595 'International Tables Vol C Tables 4.2.6.8 and 6.1.1.4'
Te Te -0.5308 1.6751 'International Tables Vol C Tables 4.2.6.8 and 6.1.1.4'

loop_
_geom_angle_atom_site_label_1
_geom_angle_atom_site_label_2
_geom_angle_atom_site_label_3
_geom_angle_site_symmetry_3
_geom_angle
_geom_angle_publ_flag
C11 Te1 S3 . 87.67(7) y
C11 Te1 S1 . 94.06(7) y
S3 Te1 S1 . 76.27(3) y
C11 Te1 S4 . 89.51(7) y
S3 Te1 S4 . 67.44(3) y
S1 Te1 S4 . 143.36(2) y
C11 Te1 S2 . 86.75(7) y
S3 Te1 S2 . 142.12(2) y
S1 Te1 S2 . 66.81(2) y
S4 Te1 S2 . 149.83(2) y
C11 Te1 Br1 . 91.73(7) y
S3 Te1 Br1 . 141.09(2) y
S1 Te1 Br1 . 142.45(2) y
S4 Te1 Br1 . 73.65(2) y
S2 Te1 Br1 . 76.55(2) y
C11 Te1 Br1 3_567 173.05(7) y
S3 Te1 Br1 3_567 86.64(2) y
S1 Te1 Br1 3_567 88.46(2) y
S4 Te1 Br1 3_567 84.63(2) y
S2 Te1 Br1 3_567 100.20(3) y
Br1 Te1 Br1 3_567 90.197(9) y
Te1 Br1 Te1 3_567 89.801(9) y
C1 S1 Te1 . 89.18(10) y
C1 S2 Te1 . 86.41(9) y
C6 S3 Te1 . 88.58(10) y
C6 S4 Te1 . 86.66(9) y
C14 O1 C17 . 117.5(2) y
C1 N1 C4 . 123.2(3) y
C1 N1 C2 . 119.9(2) y
C4 N1 C2 . 116.8(2) y
C6 N2 C9 . 122.6(2) y
C6 N2 C7 . 120.3(3) y
C9 N2 C7 . 117.0(2) y
N1 C1 S2 . 122.5(2) y
N1 C1 S1 . 120.1(2) y
S2 C1 S1 . 117.4(2) y
N1 C2 C3 . 112.3(3) ?
N1 C2 H2A . 106.(2) ?
C3 C2 H2A . 109.0(19) ?
N1 C2 H2B . 106.(3) ?
C3 C2 H2B . 112.(3) ?
H2A C2 H2B . 112.(3) ?
C2 C3 H3A . 104.(3) ?
C2 C3 H3B . 115.(3) ?
H3A C3 H3B . 111.(3) ?
C2 C3 H3C . 111.(3) ?
H3A C3 H3C . 110.(3) ?
H3B C3 H3C . 106.(3) ?
N1 C4 C5 . 112.8(3) ?
N1 C4 H4A . 153.(2) ?
C5 C4 H4A . 88.(2) ?
N1 C4 H4B . 112.(3) ?
C5 C4 H4B . 110.(3) ?
H4A C4 H4B . 74.(3) ?
C4 C5 H5A . 110.(2) ?
C4 C5 H5B . 105.(3) ?
H5A C5 H5B . 114.(4) ?
C4 C5 H5C . 100.(3) ?
H5A C5 H5C . 116.(4) ?
H5B C5 H5C . 110.(5) ?
N2 C6 S4 . 122.1(2) y
N2 C6 S3 . 120.6(2) y
S4 C6 S3 . 117.3(2) y
N2 C7 C8 . 113.1(3) ?
N2 C7 H7A . 100.(2) ?
C8 C7 H7A . 118.(2) ?
N2 C7 H7B . 105.(3) ?
C8 C7 H7B . 109.(3) ?
H7A C7 H7B . 111.(3) ?
C7 C8 H8A . 115.(2) ?
C7 C8 H8B . 110.(2) ?
H8A C8 H8B . 109.(3) ?
C7 C8 H8C . 109.(3) ?
H8A C8 H8C . 102.(4) ?
H8B C8 H8C . 112.(3) ?
N2 C9 C10 . 112.0(3) ?
N2 C9 H9A . 109.(2) ?
C10 C9 H9A . 109.3(19) ?
N2 C9 H9B . 106.(2) ?
C10 C9 H9B . 112.(2) ?
H9A C9 H9B . 108.(3) ?
C9 C10 H10A . 109.(3) ?
C9 C10 H10B . 108.(2) ?
H10A C10 H10B . 110.(3) ?
C9 C10 H10C . 108.(2) ?
H10A C10 H10C . 112.(4) ?
H10B C10 H10C . 110.(3) ?
C16 C11 C12 . 119.2(2) y
C16 C11 Te1 . 119.4(2) y
C12 C11 Te1 . 121.5(2) y
C11 C12 C13 . 121.3(3) ?
C11 C12 H12 . 119.3(19) ?
C13 C12 H12 . 119.2(19) ?
C14 C13 C12 . 119.0(2) ?
C14 C13 H13 . 120.5(18) ?
C12 C13 H13 . 120.5(19) ?
O1 C14 C13 . 125.1(3) ?
O1 C14 C15 . 115.0(2) ?
C13 C14 C15 . 119.9(2) ?
C16 C15 C14 . 120.4(3) ?
C16 C15 H15 . 116.(2) ?
C14 C15 H15 . 123.(2) ?
C15 C16 C11 . 120.2(3) ?
C15 C16 H16 . 118.(2) ?
C11 C16 H16 . 122.(2) ?
O1 C17 H17A . 101.(2) ?
O1 C17 H17B . 106.(3) ?
H17A C17 H17B . 124.(4) ?
O1 C17 H17C . 113.(2) ?
H17A C17 H17C . 103.(3) ?
H17B C17 H17C . 109.(3) ?

loop_
_geom_bond_atom_site_label_1
_geom_bond_atom_site_label_2
_geom_bond_site_symmetry_2
_geom_bond_distance
_geom_bond_publ_flag
Te1 C11 . 2.147(3) y
Te1 S3 . 2.6184(8) y
Te1 S1 . 2.6187(8) y
Te1 S4 . 2.6910(9) y
Te1 S2 . 2.7211(10) y
Te1 Br1 . 2.9427(7) y
Te1 Br1 3_567 3.4229(10) y
Br1 Te1 3_567 3.4230(10) ?
S1 C1 . 1.735(3) y
S2 C1 . 1.707(3) y
S3 C6 . 1.737(3) y
S4 C6 . 1.715(3) y
O1 C14 . 1.366(3) y
O1 C17 . 1.433(4) y
N1 C1 . 1.323(4) y
N1 C4 . 1.470(4) y
N1 C2 . 1.482(4) y
N2 C6 . 1.316(4) y
N2 C9 . 1.473(4) y
N2 C7 . 1.480(4) y
C2 C3 . 1.514(4) ?
C2 H2A . 0.96(3) ?
C2 H2B . 0.86(4) ?
C3 H3A . 1.10(5) ?
C3 H3B . 0.88(4) ?
C3 H3C . 0.87(4) ?
C4 C5 . 1.497(6) ?
C4 H4A . 1.04(4) ?
C4 H4B . 1.09(5) ?
C5 H5A . 1.16(6) ?
C5 H5B . 1.04(6) ?
C5 H5C . 0.86(5) ?
C7 C8 . 1.514(5) ?
C7 H7A . 1.04(4) ?
C7 H7B . 1.04(5) ?
C8 H8A . 1.00(4) ?
C8 H8B . 1.04(4) ?
C8 H8C . 0.90(4) ?
C9 C10 . 1.520(5) ?
C9 H9A . 0.98(3) ?
C9 H9B . 0.93(4) ?
C10 H10A . 0.96(5) ?
C10 H10B . 0.97(4) ?
C10 H10C . 0.91(4) ?
C11 C16 . 1.390(4) ?
C11 C12 . 1.392(4) ?
C12 C13 . 1.396(4) ?
C12 H12 . 0.83(3) ?
C13 C14 . 1.394(4) ?
C13 H13 . 0.94(3) ?
C14 C15 . 1.396(4) ?
C15 C16 . 1.388(4) ?
C15 H15 . 0.88(3) ?
C16 H16 . 0.86(4) ?
C17 H17A . 0.96(4) ?
C17 H17B . 0.90(4) ?
C17 H17C . 0.94(4) ?

loop_
_geom_torsion_atom_site_label_1
_geom_torsion_atom_site_label_2
_geom_torsion_atom_site_label_3
_geom_torsion_atom_site_label_4
_geom_torsion_site_symmetry_1
_geom_torsion_site_symmetry_4
_geom_torsion
_geom_torsion_publ_flag
C11 Te1 Br1 Te1 . 3_567 -173.32(7) y
S3 Te1 Br1 Te1 . 3_567 -84.89(3) ?
S1 Te1 Br1 Te1 . 3_567 87.73(3) ?
S4 Te1 Br1 Te1 . 3_567 -84.34(3) ?
S2 Te1 Br1 Te1 . 3_567 100.44(3) ?
Br1 Te1 Br1 Te1 3_567 3_567 0.0 ?
C11 Te1 S1 C1 . . -87.27(11) ?
S3 Te1 S1 C1 . . -173.86(9) ?
S4 Te1 S1 C1 . . 178.08(9) ?
S2 Te1 S1 C1 . . -2.57(9) ?
Br1 Te1 S1 C1 . . 10.90(10) ?
Br1 Te1 S1 C1 3_567 . 99.22(9) ?
C11 Te1 S2 C1 . . 98.44(12) ?
S3 Te1 S2 C1 . . 16.46(10) ?
S1 Te1 S2 C1 . . 2.61(9) ?
S4 Te1 S2 C1 . . -178.15(9) ?
Br1 Te1 S2 C1 . . -169.00(9) ?
Br1 Te1 S2 C1 3_567 . -81.26(9) ?
C11 Te1 S3 C6 . . 91.37(12) ?
S1 Te1 S3 C6 . . -173.87(9) ?
S4 Te1 S3 C6 . . 0.93(9) ?
S2 Te1 S3 C6 . . 173.04(9) ?
Br1 Te1 S3 C6 . . 1.50(10) ?
Br1 Te1 S3 C6 3_567 . -84.64(9) ?
C11 Te1 S4 C6 . . -88.62(11) ?
S3 Te1 S4 C6 . . -0.94(9) ?
S1 Te1 S4 C6 . . 7.53(10) ?
S2 Te1 S4 C6 . . -171.29(9) ?
Br1 Te1 S4 C6 . . 179.43(9) ?
Br1 Te1 S4 C6 3_567 . 87.64(9) ?
C4 N1 C1 S2 . . 177.7(2) ?
C2 N1 C1 S2 . . -1.9(4) ?
C4 N1 C1 S1 . . -2.1(4) ?
C2 N1 C1 S1 . . 178.2(2) ?
Te1 S2 C1 N1 . . 176.1(2) ?
Te1 S2 C1 S1 . . -4.08(14) y
Te1 S1 C1 N1 . . -175.9(2) ?
Te1 S1 C1 S2 . . 4.24(15) y
C1 N1 C2 C3 . . -84.0(3) ?
C4 N1 C2 C3 . . 96.4(3) ?
C1 N1 C4 C5 . . 95.1(4) ?
C2 N1 C4 C5 . . -85.3(4) ?
C9 N2 C6 S4 . . -176.3(2) ?
C7 N2 C6 S4 . . 8.0(4) ?
C9 N2 C6 S3 . . 4.4(4) ?
C7 N2 C6 S3 . . -171.2(2) ?
Te1 S4 C6 N2 . . -177.8(2) ?
Te1 S4 C6 S3 . . 1.48(14) y
Te1 S3 C6 N2 . . 177.8(2) ?
Te1 S3 C6 S4 . . -1.52(15) y
C6 N2 C7 C8 . . -85.4(4) ?
C9 N2 C7 C8 . . 98.7(3) ?
C6 N2 C9 C10 . . -91.9(3) ?
C7 N2 C9 C10 . . 84.0(3) ?
S3 Te1 C11 C16 . . -126.1(2) y
S1 Te1 C11 C16 . . 157.8(2) y
S4 Te1 C11 C16 . . -58.7(2) y
S2 Te1 C11 C16 . . 91.4(2) y
Br1 Te1 C11 C16 . . 15.0(2) ?
Br1 Te1 C11 C16 3_567 . -91.1(6) ?
S3 Te1 C11 C12 . . 52.6(2) ?
S1 Te1 C11 C12 . . -23.4(2) ?
S4 Te1 C11 C12 . . 120.1(2) ?
S2 Te1 C11 C12 . . -89.9(2) ?
Br1 Te1 C11 C12 . . -166.3(2) y
Br1 Te1 C11 C12 3_567 . 87.7(6) ?
C16 C11 C12 C13 . . -0.1(4) ?
Te1 C11 C12 C13 . . -178.8(2) ?
C11 C12 C13 C14 . . 0.3(4) ?
C17 O1 C14 C13 . . 3.4(4) ?
C17 O1 C14 C15 . . -176.3(3) ?
C12 C13 C14 O1 . . -179.9(2) ?
C12 C13 C14 C15 . . -0.2(4) ?
O1 C14 C15 C16 . . 179.6(2) ?
C13 C14 C15 C16 . . -0.1(4) ?
C14 C15 C16 C11 . . 0.4(4) ?
C12 C11 C16 C15 . . -0.2(4) ?
Te1 C11 C16 C15 . . 178.5(2) ?
